data_1504191
loop_
_publ_author_name
'Hanessian, Stephen'
'Boyer, Nicolas'
'Reddy, Gone Jayapal'
'Desch\^enes-Simard, Beno\^it'

_publ_section_title
;
 Total synthesis of oidiodendrolides and related norditerpene dilactones
 from a common precursor: metabolites CJ-14,445, LL-Z1271gamma,
 oidiolactones A, B, C, and D, and nagilactone F.
;
_journal_issue 20
_journal_name_full 'Organic letters'
_journal_page_first 4640
_journal_page_last 4643
_journal_paper_doi 10.1021/ol901896c
_journal_volume 11
_journal_year 2009
_chemical_absolute_configuration rmad
_chemical_compound_source 'Synthesized by the authors. See text'
_chemical_formula_moiety 'C17 H20 O6'
_chemical_formula_sum 'C17 H20 O6'
_chemical_formula_weight 320.33
_chemical_name_systematic
; 
 ? 
;
_space_group_IT_number 19
_symmetry_cell_setting orthorhombic
_symmetry_space_group_name_Hall 'P 2ac 2ab'
_symmetry_space_group_name_H-M 'P 21 21 21'
_atom_sites_solution_hydrogens geom
_atom_sites_solution_primary direct
_atom_sites_solution_secondary difmap
_audit_creation_method SHELXL-97
_cell_angle_alpha 90
_cell_angle_beta 90
_cell_angle_gamma 90
_cell_formula_units_Z 4
_cell_length_a 6.1894(1)
_cell_length_b 8.9465(2)
_cell_length_c 28.8255(5)
_cell_measurement_reflns_used 11249
_cell_measurement_temperature 150
_cell_measurement_theta_max 71.77
_cell_measurement_theta_min 3.07
_cell_volume 1596.17(5)
_computing_cell_refinement 'SAINT V7.60A(Bruker AXS, 2008)'
_computing_data_collection 'APEX2  (Bruker AXS, 2009)'
_computing_data_reduction 'SAINT V7.60A(Bruker AXS, 2008)'
_computing_molecular_graphics 'SHELXTL v6.12 (Bruker AXS, 2001)'
_computing_publication_material 'UdMX (Maris, 2004)'
_computing_structure_refinement 'SHELXL97 (Sheldrick, 2008)'
_computing_structure_solution 'SHELXS97 (Sheldrick, 2008)'
_diffrn_ambient_temperature 150
_diffrn_detector_area_resol_mean 5.5
_diffrn_measured_fraction_theta_full 0.996
_diffrn_measured_fraction_theta_max 0.996
_diffrn_measurement_device_type 'Bruker Smart 6000'
_diffrn_measurement_method \w
_diffrn_radiation_monochromator 'Montel 200 optics'
_diffrn_radiation_source 'Rotating Anode'
_diffrn_radiation_type CuK\a
_diffrn_radiation_wavelength 1.54178
_diffrn_reflns_av_R_equivalents 0.039
_diffrn_reflns_av_sigmaI/netI 0.0209
_diffrn_reflns_limit_h_max 7
_diffrn_reflns_limit_h_min -7
_diffrn_reflns_limit_k_max 10
_diffrn_reflns_limit_k_min -11
_diffrn_reflns_limit_l_max 34
_diffrn_reflns_limit_l_min -35
_diffrn_reflns_number 20789
_diffrn_reflns_theta_full 72.30
_diffrn_reflns_theta_max 72.30
_diffrn_reflns_theta_min 3.07
_exptl_absorpt_coefficient_mu 0.843
_exptl_absorpt_correction_T_max 0.9427
_exptl_absorpt_correction_T_min 0.8262
_exptl_absorpt_correction_type multi-scan
_exptl_absorpt_process_details 'Sadabs (Sheldrick, 2007)'
_exptl_crystal_colour Colorless
_exptl_crystal_density_diffrn 1.333
_exptl_crystal_density_method 'not measured'
_exptl_crystal_description plate
_exptl_crystal_F_000 680
_exptl_crystal_size_max 0.21
_exptl_crystal_size_mid 0.16
_exptl_crystal_size_min 0.07
_refine_diff_density_max 0.297
_refine_diff_density_min -0.252
_refine_diff_density_rms 0.063
_refine_ls_abs_structure_details 'Flack H D (1983), 1268 Friedel Pairs'
_refine_ls_abs_structure_Flack -0.04(16)
_refine_ls_extinction_coef 0.0105(7)
_refine_ls_extinction_expression Fc^*^=kFc[1+0.001xFc^2^\l^3^/sin(2\q)]^-1/4^
_refine_ls_extinction_method SHELXL
_refine_ls_goodness_of_fit_ref 1.066
_refine_ls_hydrogen_treatment constr
_refine_ls_matrix_type full
_refine_ls_number_parameters 212
_refine_ls_number_reflns 3126
_refine_ls_number_restraints 0
_refine_ls_restrained_S_all 1.066
_refine_ls_R_factor_all 0.0370
_refine_ls_R_factor_gt 0.0359
_refine_ls_shift/su_max 0.000
_refine_ls_shift/su_mean 0.000
_refine_ls_structure_factor_coef Fsqd
_refine_ls_weighting_details 'calc w=1/[\s^2^(Fo^2^)+(0.0634P)^2^+0.2021P] where P=(Fo^2^+2Fc^2^)/3'
_refine_ls_weighting_scheme calc
_refine_ls_wR_factor_gt 0.0930
_refine_ls_wR_factor_ref 0.0940
_reflns_number_gt 3018
_reflns_number_total 3126
_reflns_threshold_expression I>2\s(I)
_cod_data_source_file ol901896c_si_008.cif
_cod_data_source_block bent24
_cod_depositor_comments
;
The following automatic conversions were performed:

'_symmetry_cell_setting' value 'Orthorhombic' changed to
'orthorhombic' according to
/home/saulius/struct/CIF-dictionaries/cif_core.dic dictionary named
'cif_core.dic' version 2.4.2 from 2011-04-26.

'_geom_bond_publ_flag'
value 'Y' changed to 'y' according to
/home/saulius/struct/CIF-dictionaries/cif_core.dic dictionary named
'cif_core.dic' version 2.4.2 from 2011-04-26 (27
times).

'_geom_angle_publ_flag' value 'Y' changed to 'y' according
to /home/saulius/struct/CIF-dictionaries/cif_core.dic dictionary
named 'cif_core.dic' version 2.4.2 from 2011-04-26 (47
times).

'_geom_torsion_publ_flag' value 'Y' changed to 'y' according
to /home/saulius/struct/CIF-dictionaries/cif_core.dic dictionary
named 'cif_core.dic' version 2.4.2 from 2011-04-26 (74 times).

Automatic conversion script
Id: cif_fix_values 1715 2011-07-08 13:25:40Z adriana 
;
_cod_original_sg_symbol_H-M P212121
_cod_database_code 1504191

loop_
_symmetry_equiv_pos_as_xyz
'x, y, z'
'-x+1/2, -y, z+1/2'
'-x, y+1/2, -z+1/2'
'x+1/2, -y+1/2, -z'

loop_
_atom_site_label
_atom_site_type_symbol
_atom_site_fract_x
_atom_site_fract_y
_atom_site_fract_z
_atom_site_U_iso_or_equiv
_atom_site_adp_type
_atom_site_occupancy
_atom_site_symmetry_multiplicity
_atom_site_calc_flag
_atom_site_refinement_flags
O1 O 1.16757(18) 0.47369(15) 0.21752(4) 0.0395(3) Uani 1 1 d .
O2 O 1.02625(17) 0.25838(12) 0.19244(4) 0.0327(3) Uani 1 1 d .
O3 O 0.5789(2) 0.02926(12) 0.14318(4) 0.0356(3) Uani 1 1 d .
O4 O 0.1772(2) 0.15470(15) 0.01724(4) 0.0444(3) Uani 1 1 d .
O5 O 0.47369(19) 0.03474(13) 0.03762(4) 0.0364(3) Uani 1 1 d .
O6 O 0.7575(2) -0.10329(12) 0.06559(4) 0.0411(3) Uani 1 1 d .
C1 C 1.0095(2) 0.40177(17) 0.20831(5) 0.0287(3) Uani 1 1 d .
C2 C 0.7161(3) 0.40138(18) 0.26520(5) 0.0321(3) Uani 1 1 d .
H2A H 0.7708 0.3009 0.2720 0.048 Uiso 1 1 calc R
H2B H 0.5590 0.4032 0.2695 0.048 Uiso 1 1 calc R
H2C H 0.7835 0.4735 0.2863 0.048 Uiso 1 1 calc R
C3 C 0.7716(2) 0.44336(16) 0.21425(5) 0.0256(3) Uani 1 1 d .
C4 C 0.7094(3) 0.60738(16) 0.20703(5) 0.0320(3) Uani 1 1 d .
H4A H 0.5742 0.6266 0.2244 0.038 Uiso 1 1 calc R
H4B H 0.8235 0.6703 0.2211 0.038 Uiso 1 1 calc R
C5 C 0.6763(3) 0.65881(16) 0.15706(6) 0.0357(4) Uani 1 1 d .
H5A H 0.8189 0.6768 0.1426 0.043 Uiso 1 1 calc R
H5B H 0.5961 0.7545 0.1571 0.043 Uiso 1 1 calc R
C6 C 0.5514(3) 0.54370(16) 0.12801(5) 0.0304(3) Uani 1 1 d .
H6A H 0.4038 0.5317 0.1407 0.037 Uiso 1 1 calc R
H6B H 0.5387 0.5797 0.0956 0.037 Uiso 1 1 calc R
C7 C 0.6683(2) 0.39270(15) 0.12866(5) 0.0241(3) Uani 1 1 d .
C8 C 0.6667(2) 0.33459(15) 0.17968(4) 0.0234(3) Uani 1 1 d .
H8 H 0.5153 0.3118 0.1895 0.028 Uiso 1 1 calc R
C9 C 0.8084(2) 0.19698(16) 0.18596(5) 0.0285(3) Uani 1 1 d .
H9 H 0.7642 0.1452 0.2152 0.034 Uiso 1 1 calc R
C10 C 0.7979(3) 0.08607(16) 0.14655(5) 0.0313(3) Uani 1 1 d .
H10 H 0.9200 0.0138 0.1429 0.038 Uiso 1 1 calc R
C11 C 0.6640(2) 0.11937(16) 0.10570(5) 0.0274(3) Uani 1 1 d .
C12 C 0.5668(2) 0.27107(15) 0.09981(5) 0.0245(3) Uani 1 1 d .
C13 C 0.4150(2) 0.28569(17) 0.06713(5) 0.0285(3) Uani 1 1 d .
H13 H 0.3510 0.3808 0.0620 0.034 Uiso 1 1 calc R
C14 C 0.3451(3) 0.15682(18) 0.03887(5) 0.0328(3) Uani 1 1 d .
C15 C 0.6878(3) 0.04071(17) 0.05983(5) 0.0314(3) Uani 1 1 d .
H15 H 0.7912 0.0967 0.0396 0.038 Uiso 1 1 calc R
C16 C 0.8962(2) 0.41268(18) 0.10666(5) 0.0292(3) Uani 1 1 d .
H16A H 0.9692 0.3156 0.1052 0.044 Uiso 1 1 calc R
H16B H 0.9815 0.4817 0.1256 0.044 Uiso 1 1 calc R
H16C H 0.8812 0.4533 0.0752 0.044 Uiso 1 1 calc R
C17 C 0.8545(4) -0.1655(2) 0.02452(8) 0.0542(5) Uani 1 1 d .
H17A H 0.7566 -0.1522 -0.0019 0.081 Uiso 1 1 calc R
H17B H 0.8817 -0.2723 0.0293 0.081 Uiso 1 1 calc R
H17C H 0.9914 -0.1144 0.0182 0.081 Uiso 1 1 calc R

loop_
_atom_site_aniso_label
_atom_site_aniso_U_11
_atom_site_aniso_U_22
_atom_site_aniso_U_33
_atom_site_aniso_U_23
_atom_site_aniso_U_13
_atom_site_aniso_U_12
O1 0.0269(6) 0.0532(7) 0.0382(6) -0.0107(5) -0.0014(4) -0.0057(5)
O2 0.0282(5) 0.0369(6) 0.0331(5) -0.0047(4) -0.0056(4) 0.0080(4)
O3 0.0482(7) 0.0261(5) 0.0323(5) 0.0039(4) -0.0011(5) -0.0057(5)
O4 0.0367(6) 0.0588(8) 0.0377(6) -0.0025(5) -0.0122(5) -0.0070(6)
O5 0.0408(6) 0.0347(5) 0.0336(5) -0.0069(5) -0.0057(5) -0.0058(5)
O6 0.0547(7) 0.0258(5) 0.0430(6) -0.0068(5) 0.0010(5) 0.0058(5)
C1 0.0260(7) 0.0359(8) 0.0242(6) -0.0030(6) -0.0011(5) 0.0013(6)
C2 0.0327(7) 0.0369(8) 0.0267(7) -0.0036(6) 0.0018(6) -0.0032(7)
C3 0.0221(7) 0.0275(7) 0.0274(7) -0.0032(5) 0.0014(5) -0.0001(5)
C4 0.0339(8) 0.0247(7) 0.0375(8) -0.0056(6) 0.0006(6) 0.0004(6)
C5 0.0437(9) 0.0224(7) 0.0411(8) -0.0002(6) 0.0021(7) 0.0013(6)
C6 0.0347(8) 0.0246(7) 0.0320(7) 0.0023(6) -0.0006(6) 0.0060(6)
C7 0.0235(7) 0.0227(6) 0.0261(6) 0.0019(5) 0.0008(5) 0.0005(5)
C8 0.0233(7) 0.0224(6) 0.0245(6) -0.0007(5) -0.0004(5) -0.0010(5)
C9 0.0322(7) 0.0260(7) 0.0274(7) 0.0010(5) -0.0047(6) 0.0032(6)
C10 0.0383(8) 0.0226(6) 0.0331(7) -0.0001(6) -0.0042(6) 0.0047(6)
C11 0.0320(7) 0.0234(7) 0.0269(7) -0.0003(5) 0.0002(6) -0.0007(6)
C12 0.0245(7) 0.0259(7) 0.0232(6) 0.0027(5) 0.0031(5) -0.0003(5)
C13 0.0261(7) 0.0326(8) 0.0268(7) 0.0019(6) 0.0014(6) 0.0001(6)
C14 0.0328(8) 0.0402(8) 0.0253(7) 0.0011(6) -0.0002(6) -0.0056(6)
C15 0.0355(8) 0.0274(7) 0.0314(7) -0.0035(6) -0.0012(6) -0.0008(6)
C16 0.0281(7) 0.0308(7) 0.0288(7) -0.0005(6) 0.0044(6) -0.0039(6)
C17 0.0575(12) 0.0374(9) 0.0677(12) -0.0208(9) 0.0127(10) -0.0016(9)

loop_
_atom_type_symbol
_atom_type_description
_atom_type_scat_dispersion_real
_atom_type_scat_dispersion_imag
_atom_type_scat_source
C C 0.0181 0.0091 'International Tables Vol C Tables 4.2.6.8 and 6.1.1.4'
H H 0.0000 0.0000 'International Tables Vol C Tables 4.2.6.8 and 6.1.1.4'
O O 0.0492 0.0322 'International Tables Vol C Tables 4.2.6.8 and 6.1.1.4'

loop_
_geom_angle_atom_site_label_1
_geom_angle_atom_site_label_2
_geom_angle_atom_site_label_3
_geom_angle
_geom_angle_publ_flag
C1 O2 C9 108.93(11) y
C11 O3 C10 60.98(10) y
C14 O5 C15 119.27(11) y
C15 O6 C17 113.31(14) y
O1 C1 O2 121.04(14) y
O1 C1 C3 129.03(14) y
O2 C1 C3 109.83(12) y
C3 C2 H2A 109.5 ?
C3 C2 H2B 109.5 ?
H2A C2 H2B 109.5 ?
C3 C2 H2C 109.5 ?
H2A C2 H2C 109.5 ?
H2B C2 H2C 109.5 ?
C1 C3 C4 117.39(13) y
C1 C3 C8 100.37(11) y
C4 C3 C8 114.37(12) y
C1 C3 C2 105.07(12) y
C4 C3 C2 107.73(12) y
C8 C3 C2 111.50(11) y
C5 C4 C3 116.80(13) y
C5 C4 H4A 108.1 ?
C3 C4 H4A 108.1 ?
C5 C4 H4B 108.1 ?
C3 C4 H4B 108.1 ?
H4A C4 H4B 107.3 ?
C4 C5 C6 112.34(12) y
C4 C5 H5A 109.1 ?
C6 C5 H5A 109.1 ?
C4 C5 H5B 109.1 ?
C6 C5 H5B 109.1 ?
H5A C5 H5B 107.9 ?
C7 C6 C5 110.27(12) y
C7 C6 H6A 109.6 ?
C5 C6 H6A 109.6 ?
C7 C6 H6B 109.6 ?
C5 C6 H6B 109.6 ?
H6A C6 H6B 108.1 ?
C12 C7 C6 115.64(12) y
C12 C7 C16 103.64(11) y
C6 C7 C16 108.76(11) y
C12 C7 C8 106.08(10) y
C6 C7 C8 107.60(11) y
C16 C7 C8 115.36(11) y
C9 C8 C3 101.05(11) y
C9 C8 C7 112.21(11) y
C3 C8 C7 113.43(11) y
C9 C8 H8 109.9 ?
C3 C8 H8 109.9 ?
C7 C8 H8 109.9 ?
O2 C9 C10 112.40(12) y
O2 C9 C8 103.98(11) y
C10 C9 C8 114.66(12) y
O2 C9 H9 108.5 ?
C10 C9 H9 108.5 ?
C8 C9 H9 108.5 ?
O3 C10 C11 59.38(9) y
O3 C10 C9 108.70(13) y
C11 C10 C9 119.57(12) y
O3 C10 H10 118.2 ?
C11 C10 H10 118.2 ?
C9 C10 H10 118.2 ?
O3 C11 C10 59.65(9) y
O3 C11 C12 116.38(12) y
C10 C11 C12 120.13(12) y
O3 C11 C15 115.53(12) y
C10 C11 C15 123.60(13) y
C12 C11 C15 111.37(12) y
C13 C12 C11 116.86(13) y
C13 C12 C7 127.69(13) y
C11 C12 C7 115.17(12) y
C12 C13 C14 121.23(14) y
C12 C13 H13 119.4 ?
C14 C13 H13 119.4 ?
O4 C14 O5 118.59(14) y
O4 C14 C13 123.20(15) y
O5 C14 C13 118.21(13) y
O6 C15 O5 107.58(12) y
O6 C15 C11 111.38(12) y
O5 C15 C11 108.09(12) y
O6 C15 H15 109.9 ?
O5 C15 H15 109.9 ?
C11 C15 H15 109.9 ?
C7 C16 H16A 109.5 ?
C7 C16 H16B 109.5 ?
H16A C16 H16B 109.5 ?
C7 C16 H16C 109.5 ?
H16A C16 H16C 109.5 ?
H16B C16 H16C 109.5 ?
O6 C17 H17A 109.5 ?
O6 C17 H17B 109.5 ?
H17A C17 H17B 109.5 ?
O6 C17 H17C 109.5 ?
H17A C17 H17C 109.5 ?
H17B C17 H17C 109.5 ?

loop_
_geom_bond_atom_site_label_1
_geom_bond_atom_site_label_2
_geom_bond_distance
_geom_bond_publ_flag
O1 C1 1.2007(19) y
O2 C1 1.3658(18) y
O2 C9 1.4680(18) y
O3 C11 1.4473(18) y
O3 C10 1.451(2) y
O4 C14 1.2119(19) y
O5 C14 1.352(2) y
O5 C15 1.4729(18) y
O6 C15 1.3687(19) y
O6 C17 1.440(2) y
C1 C3 1.5286(19) y
C2 C3 1.5543(19) y
C2 H2a 0.98 ?
C2 H2b 0.98 ?
C2 H2c 0.98 ?
C3 C4 1.531(2) y
C3 C8 1.5368(18) y
C4 C5 1.526(2) y
C4 H4a 0.99 ?
C4 H4b 0.99 ?
C5 C6 1.536(2) y
C5 H5a 0.99 ?
C5 H5b 0.99 ?
C6 C7 1.5328(19) y
C6 H6a 0.99 ?
C6 H6b 0.99 ?
C7 C12 1.5069(19) y
C7 C16 1.5566(19) y
C7 C8 1.5597(18) y
C8 C9 1.5223(19) y
C8 H8 1 ?
C9 C10 1.5098(19) y
C9 H9 1 ?
C10 C11 1.471(2) y
C10 H10 1 ?
C11 C12 1.4941(19) y
C11 C15 1.505(2) y
C12 C13 1.337(2) y
C13 C14 1.477(2) y
C13 H13 0.95 ?
C15 H15 1 ?
C16 H16a 0.98 ?
C16 H16b 0.98 ?
C16 H16c 0.98 ?
C17 H17a 0.98 ?
C17 H17b 0.98 ?
C17 H17c 0.98 ?

loop_
_geom_torsion_atom_site_label_1
_geom_torsion_atom_site_label_2
_geom_torsion_atom_site_label_3
_geom_torsion_atom_site_label_4
_geom_torsion
_geom_torsion_publ_flag
C9 O2 C1 O1 177.75(13) y
C9 O2 C1 C3 1.11(15) y
O1 C1 C3 C4 34.5(2) y
O2 C1 C3 C4 -149.23(12) y
O1 C1 C3 C8 159.05(15) y
O2 C1 C3 C8 -24.66(14) y
O1 C1 C3 C2 -85.16(18) y
O2 C1 C3 C2 91.13(13) y
C1 C3 C4 C5 81.99(17) y
C8 C3 C4 C5 -35.23(19) y
C2 C3 C4 C5 -159.78(13) y
C3 C4 C5 C6 42.0(2) y
C4 C5 C6 C7 -57.01(17) y
C5 C6 C7 C12 -177.66(12) y
C5 C6 C7 C16 -61.60(15) y
C5 C6 C7 C8 64.01(15) y
C1 C3 C8 C9 36.80(13) y
C4 C3 C8 C9 163.42(13) y
C2 C3 C8 C9 -74.06(14) y
C1 C3 C8 C7 -83.49(14) y
C4 C3 C8 C7 43.13(17) y
C2 C3 C8 C7 165.65(12) y
C12 C7 C8 C9 64.51(14) y
C6 C7 C8 C9 -171.17(11) y
C16 C7 C8 C9 -49.58(16) y
C12 C7 C8 C3 178.25(11) y
C6 C7 C8 C3 -57.43(15) y
C16 C7 C8 C3 64.16(16) y
C1 O2 C9 C10 148.08(11) y
C1 O2 C9 C8 23.49(14) y
C3 C8 C9 O2 -37.67(13) y
C7 C8 C9 O2 83.48(13) y
C3 C8 C9 C10 -160.80(13) y
C7 C8 C9 C10 -39.65(17) y
C11 O3 C10 C9 113.90(13) y
O2 C9 C10 O3 178.96(11) y
C8 C9 C10 O3 -62.56(16) y
O2 C9 C10 C11 -116.27(15) y
C8 C9 C10 C11 2.2(2) y
C10 O3 C11 C12 -111.03(14) y
C10 O3 C11 C15 115.53(15) y
C9 C10 C11 O3 -95.31(15) y
O3 C10 C11 C12 104.81(14) y
C9 C10 C11 C12 9.5(2) y
O3 C10 C11 C15 -102.16(15) y
C9 C10 C11 C15 162.53(14) y
O3 C11 C12 C13 -98.92(16) y
C10 C11 C12 C13 -167.55(14) y
C15 C11 C12 C13 36.38(18) y
O3 C11 C12 C7 86.67(15) y
C10 C11 C12 C7 18.04(19) y
C15 C11 C12 C7 -138.03(13) y
C6 C7 C12 C13 14.3(2) y
C16 C7 C12 C13 -104.63(16) y
C8 C7 C12 C13 133.46(14) y
C6 C7 C12 C11 -172.02(12) y
C16 C7 C12 C11 69.06(14) y
C8 C7 C12 C11 -52.85(15) y
C11 C12 C13 C14 1.0(2) y
C7 C12 C13 C14 174.58(13) y
C15 O5 C14 O4 173.98(13) y
C15 O5 C14 C13 -6.85(19) y
C12 C13 C14 O4 161.78(15) y
C12 C13 C14 O5 -17.4(2) y
C17 O6 C15 O5 82.42(17) y
C17 O6 C15 C11 -159.30(15) y
C14 O5 C15 O6 162.94(12) y
C14 O5 C15 C11 42.57(17) y
O3 C11 C15 O6 -38.53(19) y
C10 C11 C15 O6 30.7(2) y
C12 C11 C15 O6 -174.23(12) y
O3 C11 C15 O5 79.44(15) y
C10 C11 C15 O5 148.65(14) y
C12 C11 C15 O5 -56.26(15) y

loop_
_cod_related_entry_id
_cod_related_entry_database
_cod_related_entry_code
1 ChemSpider 8124585
